data_1505324
loop_
_publ_author_name
'Rostami, Ali'
'Wang, Yong'
'Arif, Atta M.'
'McDonald, Robert'
'West, F. G.'

_publ_section_title
;
 Intramolecular azide trapping of the Nazarov intermediate: formation of
 peroxy-bridged indolizidinones via a deep-seated rearrangement and
 aerobic oxidation.
;
_journal_issue 4
_journal_name_full 'Organic letters'
_journal_page_first 703
_journal_page_last 706
_journal_paper_doi 10.1021/ol070053m
_journal_volume 9
_journal_year 2007
_chemical_formula_moiety 'C12 H19 N O2'
_chemical_formula_sum 'C12 H19 N O2'
_chemical_formula_weight 209.28
_space_group_IT_number 14
_symmetry_cell_setting monoclinic
_symmetry_space_group_name_Hall '-P 2ybc'
_symmetry_space_group_name_H-M 'P 1 21/c 1'
_atom_sites_solution_hydrogens geom
_atom_sites_solution_primary direct
_atom_sites_solution_secondary difmap
_audit_creation_method 'manual editing of SHELXL template'
_cell_angle_alpha 90.00
_cell_angle_beta 95.9990(10)
_cell_angle_gamma 90.00
_cell_formula_units_Z 4
_cell_length_a 8.8461(6)
_cell_length_b 12.6516(9)
_cell_length_c 9.8467(7)
_cell_measurement_reflns_used 5507
_cell_measurement_temperature 193(2)
_cell_measurement_theta_max 26.38
_cell_measurement_theta_min 2.32
_cell_volume 1095.98(13)
_computing_cell_refinement 'Bruker SAINT (Bruker, 1997)'
_computing_data_collection 'Bruker SMART (Bruker, 1997)'
_computing_data_reduction 'Bruker SAINT (Bruker, 1997)'
_computing_molecular_graphics 'Bruker SHELXTL (Bruker, 1997)'
_computing_publication_material 'Bruker SHELXTL (Bruker, 1997)'
_computing_structure_refinement 'SHELXL-97 (Sheldrick, 1997)'
_computing_structure_solution 'SHELXS-97 (Sheldrick, 1990)'
_diffrn_ambient_temperature 193(2)
_diffrn_detector_area_resol_mean 8.192
_diffrn_measured_fraction_theta_full 1.000
_diffrn_measured_fraction_theta_max 1.000
_diffrn_measurement_device_type 'Bruker PLATFORM diffractometer/SMART 1000 CCD area detector'
_diffrn_measurement_method '\w scans'
_diffrn_radiation_monochromator graphite
_diffrn_radiation_source 'fine-focus sealed tube'
_diffrn_radiation_type MoK\a
_diffrn_radiation_wavelength 0.71073
_diffrn_reflns_av_R_equivalents 0.0227
_diffrn_reflns_av_sigmaI/netI 0.0204
_diffrn_reflns_limit_h_max 11
_diffrn_reflns_limit_h_min -11
_diffrn_reflns_limit_k_max 15
_diffrn_reflns_limit_k_min -15
_diffrn_reflns_limit_l_max 12
_diffrn_reflns_limit_l_min -12
_diffrn_reflns_number 8219
_diffrn_reflns_theta_full 26.39
_diffrn_reflns_theta_max 26.39
_diffrn_reflns_theta_min 2.31
_diffrn_standards_decay_% 0
_diffrn_standards_interval_time 0
_diffrn_standards_number 0
_exptl_absorpt_coefficient_mu 0.086
_exptl_absorpt_correction_T_max 0.9831
_exptl_absorpt_correction_T_min 0.9658
_exptl_absorpt_correction_type multi-scan
_exptl_absorpt_process_details 'SADABS (Sheldrick, 1996)'
_exptl_crystal_colour colorless
_exptl_crystal_density_diffrn 1.268
_exptl_crystal_density_method 'not measured'
_exptl_crystal_description prism
_exptl_crystal_F_000 456
_exptl_crystal_size_max 0.41
_exptl_crystal_size_mid 0.26
_exptl_crystal_size_min 0.20
_refine_diff_density_max 0.294
_refine_diff_density_min -0.206
_refine_diff_density_rms 0.042
_refine_ls_extinction_method none
_refine_ls_goodness_of_fit_ref 1.049
_refine_ls_hydrogen_treatment constr
_refine_ls_matrix_type full
_refine_ls_number_parameters 137
_refine_ls_number_reflns 2243
_refine_ls_number_restraints 0
_refine_ls_restrained_S_all 1.049
_refine_ls_R_factor_all 0.0456
_refine_ls_R_factor_gt 0.0398
_refine_ls_shift/su_max 0.000
_refine_ls_shift/su_mean 0.000
_refine_ls_structure_factor_coef Fsqd
_refine_ls_weighting_details 'calc w=1/[\s^2^(Fo^2^)+(0.0592P)^2^+0.2806P] where P=(Fo^2^+2Fc^2^)/3'
_refine_ls_weighting_scheme calc
_refine_ls_wR_factor_gt 0.1052
_refine_ls_wR_factor_ref 0.1101
_reflns_number_gt 1959
_reflns_number_total 2243
_reflns_threshold_expression I>2\s(I)
_cod_data_source_file ol070053msi20070108_060344.cif
_cod_data_source_block 15c
_cod_depositor_comments
;
The following automatic conversions were performed:

'_symmetry_cell_setting' value 'Monoclinic' changed to 'monoclinic'
according to /home/saulius/struct/CIF-dictionaries/cif_core.dic
dictionary named 'cif_core.dic' version 2.4.1 from 2010-06-29.

Automatic conversion script
Id: cif_fix_values 1715 2011-07-08 13:25:40Z adriana 
;
_cod_original_sg_symbol_H-M 'P 21/c'
_cod_database_code 1505324

loop_
_symmetry_equiv_pos_as_xyz
'x, y, z'
'-x, y+1/2, -z+1/2'
'-x, -y, -z'
'x, -y-1/2, z-1/2'

loop_
_atom_site_label
_atom_site_type_symbol
_atom_site_fract_x
_atom_site_fract_y
_atom_site_fract_z
_atom_site_U_iso_or_equiv
_atom_site_adp_type
_atom_site_occupancy
_atom_site_symmetry_multiplicity
_atom_site_calc_flag
_atom_site_refinement_flags
O1 O 0.37726(10) -0.01330(7) 0.32337(9) 0.0328(2) Uani 1 1 d .
O2 O 0.36190(9) 0.11546(7) 0.58082(8) 0.0280(2) Uani 1 1 d .
H2O H 0.4394 0.0796 0.6070 0.042 Uiso 1 1 calc R
N N 0.15502(11) 0.07229(8) 0.30776(10) 0.0298(3) Uani 1 1 d .
C1 C 0.30334(13) 0.06537(9) 0.35111(11) 0.0249(3) Uani 1 1 d .
C2 C 0.37328(12) 0.15357(9) 0.44484(11) 0.0239(3) Uani 1 1 d .
C3 C 0.53822(13) 0.17435(10) 0.41999(12) 0.0272(3) Uani 1 1 d .
H3A H 0.5969 0.1078 0.4323 0.033 Uiso 1 1 calc R
H3B H 0.5419 0.1984 0.3247 0.033 Uiso 1 1 calc R
C4 C 0.61071(14) 0.25799(10) 0.51792(13) 0.0329(3) Uani 1 1 d .
H4A H 0.7149 0.2732 0.4951 0.040 Uiso 1 1 calc R
H4B H 0.6183 0.2303 0.6124 0.040 Uiso 1 1 calc R
C5 C 0.51787(16) 0.36009(10) 0.50987(14) 0.0366(3) Uani 1 1 d .
H5A H 0.5616 0.4097 0.5812 0.044 Uiso 1 1 calc R
H5B H 0.5240 0.3938 0.4199 0.044 Uiso 1 1 calc R
C6 C 0.35170(14) 0.33919(10) 0.52935(13) 0.0322(3) Uani 1 1 d .
H6A H 0.2936 0.4060 0.5166 0.039 Uiso 1 1 calc R
H6B H 0.3445 0.3142 0.6238 0.039 Uiso 1 1 calc R
C7 C 0.28154(13) 0.25673(9) 0.42867(12) 0.0266(3) Uani 1 1 d .
H7 H 0.2894 0.2841 0.3344 0.032 Uiso 1 1 calc R
C8 C 0.11468(14) 0.23249(11) 0.44064(13) 0.0321(3) Uani 1 1 d .
H8A H 0.1043 0.1958 0.5280 0.039 Uiso 1 1 calc R
H8B H 0.0558 0.2991 0.4393 0.039 Uiso 1 1 calc R
C9 C 0.05429(13) 0.16335(11) 0.32268(14) 0.0340(3) Uani 1 1 d .
H9 H 0.0513 0.2065 0.2374 0.041 Uiso 1 1 calc R
C10 C -0.09845(15) 0.11049(13) 0.32451(16) 0.0456(4) Uani 1 1 d .
H10A H -0.1822 0.1603 0.2965 0.055 Uiso 1 1 calc R
H10B H -0.1115 0.0826 0.4165 0.055 Uiso 1 1 calc R
C11 C -0.09347(16) 0.02107(14) 0.22123(16) 0.0473(4) Uani 1 1 d .
H11A H -0.1225 0.0469 0.1272 0.057 Uiso 1 1 calc R
H11B H -0.1629 -0.0369 0.2411 0.057 Uiso 1 1 calc R
C12 C 0.07227(15) -0.01628(12) 0.23834(14) 0.0379(3) Uani 1 1 d .
H12A H 0.0837 -0.0813 0.2944 0.046 Uiso 1 1 calc R
H12B H 0.1092 -0.0303 0.1486 0.046 Uiso 1 1 calc R

loop_
_atom_site_aniso_label
_atom_site_aniso_U_11
_atom_site_aniso_U_22
_atom_site_aniso_U_33
_atom_site_aniso_U_23
_atom_site_aniso_U_13
_atom_site_aniso_U_12
O1 0.0335(5) 0.0273(5) 0.0362(5) -0.0044(4) -0.0028(4) 0.0071(4)
O2 0.0276(4) 0.0318(5) 0.0248(4) 0.0044(3) 0.0037(3) 0.0050(3)
N 0.0243(5) 0.0316(6) 0.0333(5) -0.0034(4) 0.0025(4) -0.0009(4)
C1 0.0260(6) 0.0255(6) 0.0235(5) 0.0032(4) 0.0038(4) 0.0015(4)
C2 0.0235(5) 0.0255(6) 0.0227(5) 0.0014(4) 0.0032(4) 0.0024(4)
C3 0.0244(6) 0.0290(6) 0.0285(6) -0.0009(5) 0.0048(4) 0.0000(4)
C4 0.0282(6) 0.0336(7) 0.0368(7) -0.0039(5) 0.0027(5) -0.0039(5)
C5 0.0430(7) 0.0269(6) 0.0395(7) -0.0030(5) 0.0023(6) -0.0048(5)
C6 0.0378(7) 0.0255(6) 0.0329(6) -0.0031(5) 0.0014(5) 0.0069(5)
C7 0.0283(6) 0.0257(6) 0.0257(6) 0.0006(4) 0.0020(4) 0.0055(5)
C8 0.0277(6) 0.0355(7) 0.0332(6) -0.0014(5) 0.0038(5) 0.0094(5)
C9 0.0246(6) 0.0411(7) 0.0361(7) -0.0006(6) 0.0030(5) 0.0057(5)
C10 0.0258(7) 0.0650(10) 0.0460(8) -0.0050(7) 0.0035(6) -0.0004(6)
C11 0.0306(7) 0.0625(10) 0.0480(8) -0.0069(7) -0.0003(6) -0.0094(7)
C12 0.0328(7) 0.0409(8) 0.0393(7) -0.0061(6) 0.0001(5) -0.0081(6)

loop_
_atom_type_symbol
_atom_type_description
_atom_type_scat_dispersion_real
_atom_type_scat_dispersion_imag
_atom_type_scat_source
C C 0.0033 0.0016 'International Tables Vol C Tables 4.2.6.8 and 6.1.1.4'
H H 0.0000 0.0000 'International Tables Vol C Tables 4.2.6.8 and 6.1.1.4'
N N 0.0061 0.0033 'International Tables Vol C Tables 4.2.6.8 and 6.1.1.4'
O O 0.0106 0.0060 'International Tables Vol C Tables 4.2.6.8 and 6.1.1.4'

loop_
_geom_angle_atom_site_label_1
_geom_angle_atom_site_label_2
_geom_angle_atom_site_label_3
_geom_angle
C1 N C12 121.51(10)
C1 N C9 127.01(10)
C12 N C9 111.47(10)
O1 C1 N 120.34(11)
O1 C1 C2 121.88(10)
N C1 C2 117.61(10)
O2 C2 C3 111.61(9)
O2 C2 C7 107.10(9)
C3 C2 C7 109.90(10)
O2 C2 C1 104.66(9)
C3 C2 C1 111.11(9)
C7 C2 C1 112.31(9)
C4 C3 C2 111.30(10)
C3 C4 C5 111.41(10)
C6 C5 C4 111.51(11)
C5 C6 C7 111.64(10)
C8 C7 C6 114.76(10)
C8 C7 C2 109.05(10)
C6 C7 C2 109.81(9)
C9 C8 C7 108.99(10)
N C9 C8 111.19(10)
N C9 C10 101.90(11)
C8 C9 C10 119.59(11)
C9 C10 C11 103.44(11)
C10 C11 C12 104.44(11)
N C12 C11 103.92(11)

loop_
_geom_bond_atom_site_label_1
_geom_bond_atom_site_label_2
_geom_bond_distance
O1 C1 1.2370(14)
O2 C2 1.4365(13)
N C1 1.3395(15)
N C12 1.4677(16)
N C9 1.4732(16)
C1 C2 1.5364(16)
C2 C3 1.5273(15)
C2 C7 1.5363(15)
C3 C4 1.5270(16)
C4 C5 1.5283(18)
C5 C6 1.5253(18)
C6 C7 1.5256(16)
C7 C8 1.5242(17)
C8 C9 1.5066(18)
C9 C10 1.5094(18)
C10 C11 1.525(2)
C11 C12 1.5328(19)

loop_
_geom_hbond_atom_site_label_D
_geom_hbond_atom_site_label_H
_geom_hbond_atom_site_label_A
_geom_hbond_distance_DH
_geom_hbond_distance_HA
_geom_hbond_distance_DA
_geom_hbond_angle_DHA
_geom_hbond_site_symmetry_A
O2 H2O O1 0.84 1.89 2.7257(11) 173.3 3_656

loop_
_geom_torsion_atom_site_label_1
_geom_torsion_atom_site_label_2
_geom_torsion_atom_site_label_3
_geom_torsion_atom_site_label_4
_geom_torsion
C12 N C1 O1 6.04(17)
C9 N C1 O1 -174.87(11)
C12 N C1 C2 -169.17(10)
C9 N C1 C2 9.92(17)
O1 C1 C2 O2 -82.46(12)
N C1 C2 O2 92.67(11)
O1 C1 C2 C3 38.14(14)
N C1 C2 C3 -146.73(10)
O1 C1 C2 C7 161.70(10)
N C1 C2 C7 -23.17(14)
O2 C2 C3 C4 -60.69(13)
C7 C2 C3 C4 57.98(12)
C1 C2 C3 C4 -177.10(9)
C2 C3 C4 C5 -55.12(14)
C3 C4 C5 C6 53.01(14)
C4 C5 C6 C7 -54.72(14)
C5 C6 C7 C8 -179.28(10)
C5 C6 C7 C2 57.47(13)
O2 C2 C7 C8 -63.84(11)
C3 C2 C7 C8 174.75(9)
C1 C2 C7 C8 50.52(12)
O2 C2 C7 C6 62.70(12)
C3 C2 C7 C6 -58.71(12)
C1 C2 C7 C6 177.06(9)
C6 C7 C8 C9 171.41(10)
C2 C7 C8 C9 -64.94(12)
C1 N C9 C8 -23.69(17)
C12 N C9 C8 155.47(11)
C1 N C9 C10 -152.22(12)
C12 N C9 C10 26.95(14)
C7 C8 C9 N 49.83(14)
C7 C8 C9 C10 168.15(12)
N C9 C10 C11 -37.55(14)
C8 C9 C10 C11 -160.53(12)
C9 C10 C11 C12 35.47(16)
C1 N C12 C11 174.18(11)
C9 N C12 C11 -5.04(15)
C10 C11 C12 N -18.91(15)
